data_7000302
loop_
_publ_author_name
'Salidu, Marco'
'Artizzu, Flavia'
'Deplano, Paola'
'Mercuri, Maria Laura'
'Pilia, Luca'
'Serpe, Angela'
'Marchi\`o, Luciano'
'Concas, Giorgio'
'Congiu, Francesco'

_publ_section_title
;
 Self-assembly supramolecular architectures of chromium(III) complexes
 using croconate as building block
;
_journal_issue 3
_journal_name_full 'Dalton Transactions'
_journal_page_first 557
_journal_page_last 563
_journal_paper_doi 10.1039/b810216n
_journal_year 2009
_chemical_formula_moiety 'C10 H22 Cr2 O22'
_chemical_formula_sum 'C10 H22 Cr2 O22'
_chemical_formula_weight 598.28
_chemical_name_systematic
;
?
;
_space_group_IT_number 64
_symmetry_cell_setting orthorhombic
_symmetry_space_group_name_Hall '-C 2ac 2'
_symmetry_space_group_name_H-M 'C m c a'
_atom_sites_solution_hydrogens geom
_atom_sites_solution_primary direct
_atom_sites_solution_secondary difmap
_audit_creation_method SHELXL-97
_cell_angle_alpha 90.00
_cell_angle_beta 90.00
_cell_angle_gamma 90.00
_cell_formula_units_Z 4
_cell_length_a 6.741(7)
_cell_length_b 18.841(9)
_cell_length_c 16.886(9)
_cell_measurement_reflns_used 3449
_cell_measurement_temperature 293(2)
_cell_measurement_theta_max 27.04
_cell_measurement_theta_min 2.16
_cell_volume 2145(3)
_computing_cell_refinement Saint
_computing_data_collection Smart
_computing_data_reduction Saint
_computing_molecular_graphics 'Ortep3 for windows'
_computing_structure_refinement 'SHELXL-97 (Sheldrick, 1997)'
_computing_structure_solution Sir97
_diffrn_ambient_temperature 293(2)
_diffrn_measured_fraction_theta_full 0.998
_diffrn_measured_fraction_theta_max 0.998
_diffrn_measurement_device_type 'Bruker Smart 1000 area detector'
_diffrn_measurement_method 'theta & omega scan'
_diffrn_radiation_monochromator graphite
_diffrn_radiation_source 'fine-focus sealed tube'
_diffrn_radiation_type MoK\a
_diffrn_radiation_wavelength 0.71073
_diffrn_reflns_av_R_equivalents 0.0921
_diffrn_reflns_av_sigmaI/netI 0.0655
_diffrn_reflns_limit_h_max 8
_diffrn_reflns_limit_h_min -8
_diffrn_reflns_limit_k_max 24
_diffrn_reflns_limit_k_min -24
_diffrn_reflns_limit_l_max 21
_diffrn_reflns_limit_l_min -21
_diffrn_reflns_number 12325
_diffrn_reflns_theta_full 27.04
_diffrn_reflns_theta_max 27.04
_diffrn_reflns_theta_min 2.16
_diffrn_standards_decay_% 0
_exptl_absorpt_coefficient_mu 1.120
_exptl_absorpt_correction_T_max 1.000
_exptl_absorpt_correction_T_min 0.744
_exptl_absorpt_correction_type multi-scan
_exptl_absorpt_process_details SADABS
_exptl_crystal_colour red
_exptl_crystal_density_diffrn 1.853
_exptl_crystal_density_method 'not measured'
_exptl_crystal_description plate
_exptl_crystal_F_000 1224
_exptl_crystal_size_max 0.15
_exptl_crystal_size_mid 0.15
_exptl_crystal_size_min 0.05
_refine_diff_density_max 0.281
_refine_diff_density_min -0.246
_refine_diff_density_rms 0.061
_refine_ls_extinction_method none
_refine_ls_goodness_of_fit_ref 1.010
_refine_ls_hydrogen_treatment mixed
_refine_ls_matrix_type full
_refine_ls_number_parameters 159
_refine_ls_number_reflns 1280
_refine_ls_number_restraints 15
_refine_ls_restrained_S_all 1.020
_refine_ls_R_factor_all 0.0722
_refine_ls_R_factor_gt 0.0350
_refine_ls_shift/su_max 0.001
_refine_ls_shift/su_mean 0.000
_refine_ls_structure_factor_coef Fsqd
_refine_ls_weighting_details 'calc w=1/[\s^2^(Fo^2^)+(0.0185P)^2^+0.0000P] where P=(Fo^2^+2Fc^2^)/3'
_refine_ls_weighting_scheme calc
_refine_ls_wR_factor_gt 0.0580
_refine_ls_wR_factor_ref 0.0625
_reflns_number_gt 778
_reflns_number_total 1280
_reflns_threshold_expression >2sigma(I)
_cod_data_source_file B810216N.txt
_cod_data_source_block crcro906
_cod_depositor_comments
;
The following automatic conversions were performed:
'_symmetry_cell_setting' value 'Orthorhombic' changed to 'orthorhombic'
according to '/home/saulius/struct/CIF-dictionaries/cif_core.dic'
dictionary named 'cif_core.dic' version 2.4.1 from 2010-06-29.

Automatic conversion script
Id: cif_fix_enum 1527 2010-12-29 10:47:43Z saulius 
;
_cod_original_sg_symbol_H-M Cmca
_cod_database_code 7000302

loop_
_symmetry_equiv_pos_as_xyz
'x, y, z'
'-x, -y+1/2, z+1/2'
'x, -y, -z'
'-x+1/2, y, -z+1/2'
'x+1/2, y+1/2, z'
'-x+1/2, -y+1, z+1/2'
'x+1/2, -y+1/2, -z'
'-x+1, y+1/2, -z+1/2'
'-x, -y, -z'
'x, y-1/2, -z-1/2'
'-x, y, z'
'x-1/2, -y, z-1/2'
'-x+1/2, -y+1/2, -z'
'x+1/2, y, -z-1/2'
'-x+1/2, y+1/2, z'
'x, -y+1/2, z-1/2'

loop_
_atom_site_label
_atom_site_type_symbol
_atom_site_fract_x
_atom_site_fract_y
_atom_site_fract_z
_atom_site_U_iso_or_equiv
_atom_site_adp_type
_atom_site_occupancy
_atom_site_symmetry_multiplicity
_atom_site_calc_flag
_atom_site_refinement_flags
_atom_site_disorder_assembly
_atom_site_disorder_group
C1 C 0.026(3) 0.1536(2) 0.4580(2) 0.024(3) Uani 0.50 1 d P A -1
C2 C 0.034(3) 0.1197(2) 0.3840(3) 0.031(5) Uani 0.50 1 d P A -1
O1 O -0.032(2) 0.12818(14) 0.52710(16) 0.024(3) Uani 0.50 1 d P A -1
O2 O 0.026(5) 0.05394(13) 0.36452(17) 0.026(5) Uani 0.50 1 d P . -1
C3 C 0.0803(9) 0.1737(2) 0.3225(3) 0.0381(18) Uani 0.50 1 d P A -1
C4 C 0.1024(8) 0.2422(3) 0.3646(3) 0.0388(15) Uani 0.50 1 d P A -1
C5 C 0.0530(8) 0.2296(2) 0.4488(3) 0.033(2) Uani 0.50 1 d P A -1
O3 O 0.0984(6) 0.16326(19) 0.2518(2) 0.0544(14) Uani 0.50 1 d P A -1
O4 O 0.1557(8) 0.2975(2) 0.3322(3) 0.0569(14) Uani 0.50 1 d P A -1
O5 O 0.0468(11) 0.27342(16) 0.5024(2) 0.043(2) Uani 0.50 1 d P A -1
O4W O -0.3131(9) 0.2868(2) 0.3480(3) 0.0601(15) Uani 0.50 1 d PD B -2
O1W O 0.2059(5) 0.07118(11) 0.64978(15) 0.0715(8) Uani 1 1 d D A .
O2W O 0.5000 -0.01662(16) 0.6957(2) 0.0600(10) Uani 1 2 d SD . .
O3W O -0.5000 0.08701(15) 0.45130(19) 0.0496(9) Uani 1 2 d SD . .
O6 O -0.1910(4) 0.0000 0.5000 0.0325(7) Uani 1 2 d SD . .
Cr Cr 0.0000 0.03558(3) 0.57629(4) 0.0325(2) Uani 1 2 d S . .
H1W H 0.227(5) 0.1217(8) 0.654(2) 0.120(14) Uiso 1 1 d D . .
H7W H -0.400(7) 0.271(3) 0.391(2) 0.08(3) Uiso 0.50 1 d PD . .
H8W H -0.367(7) 0.265(3) 0.3029(19) 0.07(2) Uiso 0.50 1 d PD . .
H2W H 0.322(4) 0.0464(15) 0.660(2) 0.093(14) Uiso 1 1 d D . .
H4W H 0.5000 -0.033(2) 0.7486(13) 0.11(2) Uiso 1 2 d SD . .
H3W H 0.5000 -0.0524(18) 0.6561(18) 0.087(19) Uiso 1 2 d SD . .
H5W H -0.5000 0.1336(12) 0.473(2) 0.067(15) Uiso 1 2 d SD . .
H6W H -0.599(6) 0.069(2) 0.486(3) 0.05(2) Uiso 0.50 1 d PD . .
H6 H -0.294(5) 0.026(2) 0.479(2) 0.018(13) Uiso 0.50 1 d PD . .

loop_
_atom_site_aniso_label
_atom_site_aniso_U_11
_atom_site_aniso_U_22
_atom_site_aniso_U_33
_atom_site_aniso_U_23
_atom_site_aniso_U_13
_atom_site_aniso_U_12
C1 0.018(8) 0.0199(12) 0.0338(13) 0.0002(10) -0.0023(18) 0.0010(17)
C2 0.037(14) 0.021(2) 0.036(3) -0.0014(19) 0.001(3) 0.000(3)
O1 0.018(8) 0.0199(12) 0.0338(13) 0.0002(10) -0.0023(18) 0.0010(17)
O2 0.030(14) 0.0176(14) 0.0309(16) 0.0008(11) 0.003(3) 0.002(2)
C3 0.055(5) 0.019(3) 0.040(3) 0.001(2) 0.004(3) -0.003(2)
C4 0.055(4) 0.021(3) 0.041(3) 0.004(3) -0.007(3) -0.007(3)
C5 0.038(6) 0.018(2) 0.044(3) 0.001(2) -0.005(3) -0.003(2)
O3 0.098(4) 0.0319(19) 0.033(2) 0.0002(18) 0.009(2) -0.011(2)
O4 0.099(4) 0.027(2) 0.045(3) 0.011(2) -0.010(3) -0.021(3)
O5 0.062(8) 0.0224(16) 0.0444(19) -0.0063(15) -0.002(2) -0.006(2)
O4W 0.104(5) 0.035(3) 0.042(3) -0.009(2) 0.009(3) -0.002(3)
O1W 0.120(2) 0.0251(12) 0.0690(16) 0.0021(12) -0.0520(16) -0.0156(15)
O2W 0.094(3) 0.0411(19) 0.045(2) 0.0092(17) 0.000 0.000
O3W 0.060(2) 0.0242(16) 0.065(2) -0.0044(16) 0.000 0.000
O6 0.0311(19) 0.0271(15) 0.0394(17) 0.0059(13) 0.000 0.000
Cr 0.0534(4) 0.0158(3) 0.0283(3) -0.0011(3) 0.000 0.000

loop_
_atom_type_symbol
_atom_type_description
_atom_type_scat_dispersion_real
_atom_type_scat_dispersion_imag
_atom_type_scat_source
C C 0.0033 0.0016 'International Tables Vol C Tables 4.2.6.8 and 6.1.1.4'
O O 0.0106 0.0060 'International Tables Vol C Tables 4.2.6.8 and 6.1.1.4'
Cr Cr 0.3209 0.6236 'International Tables Vol C Tables 4.2.6.8 and 6.1.1.4'
H H 0.0000 0.0000 'International Tables Vol C Tables 4.2.6.8 and 6.1.1.4'

loop_
_geom_angle_atom_site_label_1
_geom_angle_atom_site_label_2
_geom_angle_atom_site_label_3
_geom_angle
_geom_angle_site_symmetry_1
_geom_angle_site_symmetry_3
_geom_angle_publ_flag
O1 C1 C2 129.2(7) . . ?
O1 C1 C5 119.3(5) . . ?
C2 C1 C5 110.5(4) . . ?
O2 C2 C1 131.8(5) . . ?
O2 C2 C3 119.3(6) . . ?
C1 C2 C3 108.5(5) . . ?
C1 O1 Cr 132.1(8) . . ?
C2 O2 Cr 134.5(3) . 9_556 ?
O3 C3 C4 127.1(5) . . ?
O3 C3 C2 126.6(4) . . ?
C4 C3 C2 106.3(4) . . ?
O4 C4 C5 128.9(5) . . ?
O4 C4 C3 123.6(5) . . ?
C5 C4 C3 107.5(4) . . ?
O5 C5 C1 125.5(5) . . ?
O5 C5 C4 127.6(4) . . ?
C1 C5 C4 106.8(4) . . ?
Cr O6 Cr 96.87(14) . 9_556 ?
O6 Cr O6 83.13(14) . 9_556 ?
O6 Cr O1 95.7(3) . 11 ?
O6 Cr O1 87.3(3) 9_556 11 ?
O6 Cr O1 87.3(3) . . ?
O6 Cr O1 95.7(3) 9_556 . ?
O1 Cr O1 12.6(8) 11 . ?
O6 Cr O2 88.9(6) . 9_556 ?
O6 Cr O2 95.8(6) 9_556 9_556 ?
O1 Cr O2 174.7(3) 11 9_556 ?
O1 Cr O2 167.4(9) . 9_556 ?
O6 Cr O2 95.8(6) . 3_556 ?
O6 Cr O2 88.9(6) 9_556 3_556 ?
O1 Cr O2 167.4(9) 11 3_556 ?
O1 Cr O2 174.7(3) . 3_556 ?
O2 Cr O2 10.3(19) 9_556 3_556 ?
O6 Cr O1W 176.96(12) . . ?
O6 Cr O1W 93.90(13) 9_556 . ?
O1 Cr O1W 83.5(3) 11 . ?
O1 Cr O1W 92.3(3) . . ?
O2 Cr O1W 92.0(7) 9_556 . ?
O2 Cr O1W 84.8(7) 3_556 . ?
O6 Cr O1W 93.90(13) . 11 ?
O6 Cr O1W 176.96(12) 9_556 11 ?
O1 Cr O1W 92.3(3) 11 11 ?
O1 Cr O1W 83.5(3) . 11 ?
O2 Cr O1W 84.8(7) 9_556 11 ?
O2 Cr O1W 92.0(7) 3_556 11 ?
O1W Cr O1W 89.1(2) . 11 ?
O6 Cr Cr 41.57(7) . 9_556 ?
O6 Cr Cr 41.57(7) 9_556 9_556 ?
O1 Cr Cr 92.01(9) 11 9_556 ?
O1 Cr Cr 92.01(9) . 9_556 ?
O2 Cr Cr 93.15(9) 9_556 9_556 ?
O2 Cr Cr 93.15(9) 3_556 9_556 ?
O1W Cr Cr 135.46(10) . 9_556 ?
O1W Cr Cr 135.46(10) 11 9_556 ?

loop_
_geom_bond_atom_site_label_1
_geom_bond_atom_site_label_2
_geom_bond_distance
_geom_bond_site_symmetry_2
_geom_bond_publ_flag
C1 O1 1.321(11) . ?
C1 C2 1.404(6) . ?
C1 C5 1.452(6) . ?
C2 O2 1.283(5) . ?
C2 C3 1.488(8) . ?
O1 Cr 1.944(3) . ?
O2 Cr 1.968(4) 9_556 ?
C3 O3 1.215(6) . ?
C3 C4 1.481(7) . ?
C4 O4 1.232(6) . ?
C4 C5 1.479(7) . ?
C5 O5 1.226(5) . ?
O1W Cr 1.979(3) . ?
O6 Cr 1.941(2) . ?
O6 Cr 1.941(2) 9_556 ?
Cr O6 1.941(2) 9_556 ?
Cr O1 1.944(3) 11 ?
Cr O2 1.968(4) 9_556 ?
Cr O2 1.968(4) 3_556 ?
Cr O1W 1.979(3) 11 ?
Cr Cr 2.9045(18) 9_556 ?
